data_1511409
loop_
_publ_author_name
'Mair, G.'
'Nesper, R.'
'von Schnering, H.G.'

_publ_section_title
;
 Trilithium tetradecaboride Li3 B14: Synthesis, structure and properties
;
_journal_name_full 'Journal of Solid State Chemistry'
_journal_page_first 30
_journal_page_last 40
_journal_paper_doi 10.1016/0022-4596(88)90300-3
_journal_volume 75
_journal_year 1988
_chemical_formula_sum 'B14 Li3'
_chemical_name_systematic 'Li3 B14'
_space_group_IT_number 122
_symmetry_space_group_name_Hall 'I -4 2bw'
_symmetry_space_group_name_H-M 'I -4 2 d'
_cell_angle_alpha 90
_cell_angle_beta 90
_cell_angle_gamma 90
_cell_formula_units_Z 8
_cell_length_a 10.764
_cell_length_b 10.764
_cell_length_c 8.947
_cell_volume 1036.632
_citation_journal_id_ASTM JSSCBI
_cod_data_source_file boron0-1_553.cif
_cod_data_source_block B14Li3
_cod_database_code 1511409

loop_
_symmetry_equiv_pos_as_xyz
x,y,z
y,-x,-z
-x,-y,z
-y,x,-z
x,-y+1/2,-z+1/4
-y+1/2,-x,z+3/4
-x,y+1/2,-z+1/4
y+1/2,x,z+3/4
x+1/2,y+1/2,z+1/2
y+1/2,-x+1/2,-z+1/2
-x+1/2,-y+1/2,z+1/2
-y+1/2,x+1/2,-z+1/2
x+1/2,-y+1,-z+3/4
-y+1,-x+1/2,z+5/4
-x+1/2,y+1,-z+3/4
y+1,x+1/2,z+5/4

loop_
_atom_site_label
_atom_site_type_symbol
_atom_site_fract_x
_atom_site_fract_y
_atom_site_fract_z
_atom_site_occupancy
_atom_site_U_iso_or_equiv
Li4 Li 0.557 0.224 -0.028 0.5 0.0
B3 B 0.1775 -0.0872 0.0444 1 0.0
B6 B 0.2268 0.2208 0.0341 1 0.0
Li1 Li 0 0 0.103 0.5 0.0
B1 B 0.421 0.0889 0.2905 1 0.0
Li2 Li 0.445 0.25 0.125 0.5 0.0
B4 B 0.3578 0.1237 -0.0333 1 0.0
B7 B 0.333 0.2154 0.3484 1 0.0
B2 B 0.447 0.056 0.1021 1 0.0
Li3 Li 0.4 0.103 0.56 0.5 0.0
B5 B 0.2001 0.0575 -0.0397 1 0.0
